data_7029133
loop_
_publ_author_name
'Chen, Ying'
'Cao, Fan'
'Wei, Rong-Min'
'Zhang, Yang'
'Zhang, Yi-Quan'
'Song, You'

_publ_section_title
;
 Spin-crossover phenomena of the mononuclear Mn(III) complex tuned by
 metal dithiolene counteranions.
;
_journal_issue 9
_journal_name_full 'Dalton transactions (Cambridge, England : 2003)'
_journal_page_first 3783
_journal_page_last 3791
_journal_paper_doi 10.1039/c3dt53173b
_journal_volume 43
_journal_year 2014
_chemical_formula_moiety '2(C22 H26 Br2 Mn N4 O2), C8 N4 Ni S4 '
_chemical_formula_sum 'C52 H52 Br4 Mn2 N12 Ni O4 S4'
_chemical_formula_weight 1525.53
_chemical_name_systematic
; 
 ? 
;
_space_group_IT_number 2
_symmetry_cell_setting triclinic
_symmetry_space_group_name_Hall '-P 1'
_symmetry_space_group_name_H-M 'P -1'
_atom_sites_solution_hydrogens geom
_atom_sites_solution_primary direct
_atom_sites_solution_secondary difmap
_audit_creation_method SHELXL-97
_cell_angle_alpha 78.624(6)
_cell_angle_beta 78.750(6)
_cell_angle_gamma 86.181(6)
_cell_formula_units_Z 1
_cell_length_a 8.381(3)
_cell_length_b 10.044(3)
_cell_length_c 18.692(6)
_cell_measurement_reflns_used 1514
_cell_measurement_temperature 473(2)
_cell_measurement_theta_max 19.0885
_cell_measurement_theta_min 2.764
_cell_volume 1512.3(9)
_computing_cell_refinement 'Bruker SMART'
_computing_data_collection 'Bruker SMART'
_computing_data_reduction 'Bruker SMART'
_computing_molecular_graphics 'Bruker SHELXTL'
_computing_publication_material 'Bruker SHELXTL'
_computing_structure_refinement 'SHELXL-97 (Sheldrick, 1997)'
_computing_structure_solution 'SHELXS-97 (Sheldrick, 1990)'
_diffrn_ambient_temperature 473(2)
_diffrn_measured_fraction_theta_full 0.986
_diffrn_measured_fraction_theta_max 0.986
_diffrn_measurement_device_type 'CCD area detector'
_diffrn_measurement_method 'phi and omega scans'
_diffrn_radiation_monochromator graphite
_diffrn_radiation_source 'fine-focus sealed tube'
_diffrn_radiation_type MoK\a
_diffrn_radiation_wavelength 0.71073
_diffrn_reflns_av_R_equivalents 0.0706
_diffrn_reflns_av_unetI/netI 0.1127
_diffrn_reflns_limit_h_max 8
_diffrn_reflns_limit_h_min -9
_diffrn_reflns_limit_k_max 11
_diffrn_reflns_limit_k_min -11
_diffrn_reflns_limit_l_max 22
_diffrn_reflns_limit_l_min -22
_diffrn_reflns_number 11203
_diffrn_reflns_theta_full 25.00
_diffrn_reflns_theta_max 25.00
_diffrn_reflns_theta_min 2.07
_exptl_absorpt_coefficient_mu 3.553
_exptl_absorpt_correction_T_max 0.7177
_exptl_absorpt_correction_T_min 0.2696
_exptl_absorpt_correction_type multi-scan
_exptl_absorpt_process_details 'SADABS; Bruker, 2000'
_exptl_crystal_colour black
_exptl_crystal_density_diffrn 1.675
_exptl_crystal_density_method 'not measured'
_exptl_crystal_description plate-like
_exptl_crystal_F_000 762
_exptl_crystal_size_max 0.50
_exptl_crystal_size_mid 0.40
_exptl_crystal_size_min 0.10
_refine_diff_density_max 0.473
_refine_diff_density_min -0.367
_refine_diff_density_rms 0.068
_refine_ls_extinction_method none
_refine_ls_goodness_of_fit_ref 0.997
_refine_ls_hydrogen_treatment mixed
_refine_ls_matrix_type full
_refine_ls_number_parameters 358
_refine_ls_number_reflns 5233
_refine_ls_number_restraints 0
_refine_ls_restrained_S_all 0.997
_refine_ls_R_factor_all 0.1222
_refine_ls_R_factor_gt 0.0537
_refine_ls_shift/su_max 0.001
_refine_ls_shift/su_mean 0.000
_refine_ls_structure_factor_coef Fsqd
_refine_ls_weighting_details 'calc w=1/[\s^2^(Fo^2^)+(0.0000P)^2^+0.0000P] where P=(Fo^2^+2Fc^2^)/3'
_refine_ls_weighting_scheme calc
_refine_ls_wR_factor_gt 0.1086
_refine_ls_wR_factor_ref 0.1348
_reflns_number_gt 2668
_reflns_number_total 5233
_reflns_threshold_expression >2sigma(I)
_cod_data_source_file c3dt53173b.txt
_cod_data_source_block ni-473
_cod_depositor_comments
;
The following automatic conversions were performed:

'_symmetry_cell_setting' value 'Triclinic' changed to 'triclinic'
according to
/usr/data/users/saulius/automatic-downloads/current/RSC/lib/dictionaries/cif_core.dic
dictionary named 'cif_core.dic' version 2.4.2 from 2011-04-26.

Automatic conversion script
Id: cif_fix_values 2281 2013-09-26 08:29:07Z andrius 
;
_cod_original_cell_volume 1512.2(9)
_cod_original_sg_symbol_Hall -P1
_cod_original_sg_symbol_H-M 'P-1   '
_cod_database_code 7029133

loop_
_symmetry_equiv_pos_as_xyz
'x, y, z'
'-x, -y, -z'

loop_
_atom_site_label
_atom_site_type_symbol
_atom_site_fract_x
_atom_site_fract_y
_atom_site_fract_z
_atom_site_U_iso_or_equiv
_atom_site_adp_type
_atom_site_occupancy
_atom_site_symmetry_multiplicity
_atom_site_calc_flag
_atom_site_refinement_flags
Br1 Br 0.22951(10) 0.72322(9) 1.06574(4) 0.1129(3) Uani 1 1 d .
Br2 Br 1.27660(11) 1.26996(8) 0.93773(5) 0.1087(3) Uani 1 1 d .
C1 C 0.5818(7) 0.7626(6) 0.8348(3) 0.0631(15) Uani 1 1 d .
C2 C 0.5010(8) 0.6432(7) 0.8690(4) 0.085(2) Uani 1 1 d .
H2 H 0.5171 0.5691 0.8452 0.102 Uiso 1 1 calc R
C3 C 0.3988(8) 0.6316(7) 0.9365(4) 0.0822(19) Uani 1 1 d .
H3 H 0.3476 0.5501 0.9581 0.099 Uiso 1 1 calc R
C4 C 0.3717(7) 0.7401(7) 0.9723(3) 0.0708(17) Uani 1 1 d .
C5 C 0.4392(7) 0.8605(7) 0.9401(3) 0.0686(17) Uani 1 1 d .
H5 H 0.4146 0.9345 0.9638 0.082 Uiso 1 1 calc R
C6 C 0.5455(7) 0.8758(6) 0.8717(3) 0.0610(15) Uani 1 1 d .
C7 C 0.5973(7) 1.0080(6) 0.8355(3) 0.0674(16) Uani 1 1 d .
H7 H 0.5404 1.0813 0.8531 0.081 Uiso 1 1 calc R
C8 C 0.7331(8) 1.1732(6) 0.7364(3) 0.0748(18) Uani 1 1 d .
H8A H 0.8432 1.2026 0.7317 0.090 Uiso 1 1 calc R
H8B H 0.6592 1.2348 0.7618 0.090 Uiso 1 1 calc R
C9 C 0.6951(9) 1.1785(7) 0.6599(4) 0.095(2) Uani 1 1 d .
H9A H 0.6900 1.2729 0.6355 0.113 Uiso 1 1 calc R
H9B H 0.5882 1.1418 0.6657 0.113 Uiso 1 1 calc R
C10 C 0.8156(9) 1.1020(8) 0.6100(4) 0.094(2) Uani 1 1 d .
H10A H 0.7896 1.1217 0.5606 0.112 Uiso 1 1 calc R
H10B H 0.9239 1.1346 0.6063 0.112 Uiso 1 1 calc R
C11 C 0.9304(9) 0.8812(9) 0.5860(3) 0.095(2) Uani 1 1 d .
H11A H 1.0359 0.9225 0.5750 0.114 Uiso 1 1 calc R
H11B H 0.8914 0.8901 0.5396 0.114 Uiso 1 1 calc R
C12 C 0.9482(9) 0.7352(8) 0.6184(4) 0.100(2) Uani 1 1 d .
H12A H 1.0266 0.6906 0.5847 0.120 Uiso 1 1 calc R
H12B H 0.8446 0.6916 0.6267 0.120 Uiso 1 1 calc R
C13 C 0.9998(9) 0.5820(7) 0.7321(4) 0.098(2) Uani 1 1 d .
H13A H 1.0701 0.5246 0.7024 0.118 Uiso 1 1 calc R
H13B H 0.8898 0.5500 0.7404 0.118 Uiso 1 1 calc R
C14 C 1.0527(9) 0.5679(7) 0.8060(4) 0.099(2) Uani 1 1 d .
H14A H 1.0597 0.4719 0.8272 0.119 Uiso 1 1 calc R
H14B H 1.1614 0.6029 0.7971 0.119 Uiso 1 1 calc R
C15 C 0.9457(8) 0.6380(6) 0.8627(4) 0.0830(19) Uani 1 1 d .
H15A H 0.8342 0.6109 0.8690 0.100 Uiso 1 1 calc R
H15B H 0.9806 0.6112 0.9101 0.100 Uiso 1 1 calc R
C16 C 1.0294(7) 0.8525(6) 0.8724(3) 0.0668(16) Uani 1 1 d .
H16 H 1.0534 0.8085 0.9179 0.080 Uiso 1 1 calc R
C17 C 1.0799(7) 0.9901(6) 0.8459(3) 0.0582(14) Uani 1 1 d .
C18 C 1.1345(7) 1.0608(7) 0.8946(3) 0.0680(16) Uani 1 1 d .
H18 H 1.1203 1.0235 0.9450 0.082 Uiso 1 1 calc R
C19 C 1.2067(7) 1.1812(7) 0.8691(4) 0.0670(16) Uani 1 1 d .
C20 C 1.2349(7) 1.2362(6) 0.7945(4) 0.0688(16) Uani 1 1 d .
H20 H 1.2898 1.3172 0.7772 0.083 Uiso 1 1 calc R
C21 C 1.1818(7) 1.1712(6) 0.7457(3) 0.0690(16) Uani 1 1 d .
H21 H 1.2001 1.2095 0.6954 0.083 Uiso 1 1 calc R
C22 C 1.1009(7) 1.0488(6) 0.7702(3) 0.0570(14) Uani 1 1 d .
C23 C 0.4899(10) 0.5934(9) 0.6474(5) 0.099(2) Uani 1 1 d .
C24 C 0.5160(8) 0.7064(7) 0.5892(4) 0.0778(18) Uani 1 1 d .
C25 C 0.6108(8) 0.7009(7) 0.5222(4) 0.0784(18) Uani 1 1 d .
C26 C 0.6907(10) 0.5754(9) 0.5082(5) 0.106(3) Uani 1 1 d .
Mn1 Mn 0.86877(10) 0.87913(8) 0.74409(4) 0.0574(3) Uani 1 1 d .
N1 N 0.7167(6) 1.0351(5) 0.7801(3) 0.0624(12) Uani 1 1 d .
N2 N 0.8167(6) 0.9535(6) 0.6365(3) 0.0777(15) Uani 1 1 d .
H28 H 0.7152 0.9257 0.6370 0.093 Uiso 1 1 calc R
N3 N 1.0045(6) 0.7242(5) 0.6901(3) 0.0768(14) Uani 1 1 d .
H27 H 1.1107 0.7480 0.6788 0.092 Uiso 1 1 calc R
N4 N 0.9544(6) 0.7864(4) 0.8387(2) 0.0596(12) Uani 1 1 d .
N5 N 0.4701(11) 0.5070(8) 0.6960(4) 0.153(3) Uani 1 1 d .
N6 N 0.7541(9) 0.4776(7) 0.4940(5) 0.155(3) Uani 1 1 d .
Ni1 Ni 0.5000 1.0000 0.5000 0.0700(3) Uani 1 2 d S
O1 O 0.6851(5) 0.7696(4) 0.7711(2) 0.0686(11) Uani 1 1 d .
O2 O 1.0503(4) 0.9907(4) 0.72123(18) 0.0624(10) Uani 1 1 d .
S1 S 0.6461(2) 0.84126(19) 0.45251(9) 0.0892(6) Uani 1 1 d .
S2 S 0.4231(2) 0.86030(18) 0.60471(9) 0.0861(5) Uani 1 1 d .

loop_
_atom_site_aniso_label
_atom_site_aniso_U_11
_atom_site_aniso_U_22
_atom_site_aniso_U_33
_atom_site_aniso_U_23
_atom_site_aniso_U_13
_atom_site_aniso_U_12
Br1 0.0960(6) 0.1293(7) 0.0951(6) -0.0104(5) 0.0198(4) -0.0159(5)
Br2 0.1163(7) 0.1086(6) 0.1238(7) -0.0502(5) -0.0464(5) -0.0086(5)
C1 0.048(4) 0.063(4) 0.083(4) -0.020(4) -0.020(3) 0.006(3)
C2 0.075(5) 0.065(5) 0.112(6) -0.023(4) -0.003(4) -0.012(4)
C3 0.067(5) 0.077(5) 0.097(5) -0.006(4) -0.006(4) -0.021(4)
C4 0.060(4) 0.076(5) 0.070(4) -0.003(4) -0.007(3) 0.000(4)
C5 0.059(4) 0.074(5) 0.071(4) -0.022(4) -0.004(3) 0.009(4)
C6 0.046(4) 0.048(4) 0.084(4) -0.004(3) -0.010(3) 0.004(3)
C7 0.059(4) 0.069(4) 0.074(4) -0.020(3) -0.009(3) 0.019(3)
C8 0.076(5) 0.059(4) 0.079(4) 0.003(3) -0.008(3) 0.003(3)
C9 0.093(6) 0.083(5) 0.099(5) 0.004(4) -0.027(4) 0.018(4)
C10 0.095(6) 0.108(6) 0.075(5) 0.002(4) -0.025(4) -0.010(5)
C11 0.093(6) 0.138(7) 0.056(4) -0.027(5) -0.010(4) -0.011(5)
C12 0.102(6) 0.119(7) 0.087(5) -0.054(5) -0.004(4) 0.005(5)
C13 0.099(6) 0.075(5) 0.120(6) -0.040(5) 0.003(5) 0.001(4)
C14 0.097(6) 0.072(5) 0.126(6) -0.016(5) -0.018(5) 0.004(4)
C15 0.078(5) 0.070(5) 0.098(5) -0.007(4) -0.019(4) -0.001(4)
C16 0.053(4) 0.074(4) 0.070(4) -0.003(3) -0.014(3) 0.001(3)
C17 0.054(4) 0.063(4) 0.057(4) -0.008(3) -0.009(3) -0.007(3)
C18 0.062(4) 0.084(5) 0.058(4) -0.013(4) -0.016(3) 0.006(4)
C19 0.058(4) 0.072(4) 0.078(5) -0.026(4) -0.019(3) 0.009(3)
C20 0.062(4) 0.057(4) 0.085(5) -0.012(4) -0.005(3) -0.008(3)
C21 0.066(4) 0.075(4) 0.061(4) -0.011(3) -0.001(3) -0.007(4)
C22 0.046(4) 0.059(4) 0.065(4) -0.012(3) -0.009(3) 0.004(3)
C23 0.096(6) 0.086(6) 0.104(6) -0.004(5) 0.002(5) -0.016(5)
C24 0.068(4) 0.084(5) 0.081(5) -0.014(4) -0.012(4) -0.007(4)
C25 0.080(5) 0.075(5) 0.087(5) -0.024(4) -0.023(4) -0.004(4)
C26 0.097(6) 0.094(6) 0.126(7) -0.036(5) 0.000(5) -0.001(5)
Mn1 0.0535(6) 0.0591(6) 0.0597(5) -0.0135(4) -0.0094(4) 0.0011(4)
N1 0.063(3) 0.056(3) 0.068(3) -0.012(3) -0.012(3) 0.003(3)
N2 0.068(4) 0.105(4) 0.062(3) -0.019(3) -0.012(3) -0.010(3)
N3 0.061(3) 0.089(4) 0.082(4) -0.028(3) -0.007(3) 0.000(3)
N4 0.057(3) 0.050(3) 0.070(3) -0.005(2) -0.014(2) -0.006(2)
N5 0.184(8) 0.102(6) 0.135(6) 0.025(5) 0.015(6) -0.017(6)
N6 0.148(8) 0.126(7) 0.189(8) -0.069(6) 0.004(6) 0.024(6)
Ni1 0.0625(8) 0.0846(8) 0.0638(7) -0.0158(6) -0.0127(5) -0.0004(6)
O1 0.060(3) 0.074(3) 0.077(3) -0.032(2) -0.005(2) -0.003(2)
O2 0.064(3) 0.072(2) 0.051(2) -0.011(2) -0.0103(18) -0.002(2)
S1 0.0950(14) 0.0981(14) 0.0709(11) -0.0195(10) -0.0071(9) 0.0099(11)
S2 0.0782(13) 0.0902(13) 0.0799(11) -0.0108(10) 0.0038(9) -0.0021(10)

loop_
_atom_type_symbol
_atom_type_description
_atom_type_scat_dispersion_real
_atom_type_scat_dispersion_imag
_atom_type_scat_source
C C 0.0033 0.0016 'International Tables Vol C Tables 4.2.6.8 and 6.1.1.4'
H H 0.0000 0.0000 'International Tables Vol C Tables 4.2.6.8 and 6.1.1.4'
N N 0.0061 0.0033 'International Tables Vol C Tables 4.2.6.8 and 6.1.1.4'
O O 0.0106 0.0060 'International Tables Vol C Tables 4.2.6.8 and 6.1.1.4'
S S 0.1246 0.1234 'International Tables Vol C Tables 4.2.6.8 and 6.1.1.4'
Mn Mn 0.3368 0.7283 'International Tables Vol C Tables 4.2.6.8 and 6.1.1.4'
Br Br -0.2901 2.4595 'International Tables Vol C Tables 4.2.6.8 and 6.1.1.4'
Ni Ni 0.3393 1.1124 'International Tables Vol C Tables 4.2.6.8 and 6.1.1.4'

loop_
_geom_angle_atom_site_label_1
_geom_angle_atom_site_label_2
_geom_angle_atom_site_label_3
_geom_angle
_geom_angle_site_symmetry_1
_geom_angle_site_symmetry_3
O1 C1 C2 121.0(5) . .
O1 C1 C6 122.4(6) . .
C2 C1 C6 116.6(6) . .
C3 C2 C1 122.1(6) . .
C3 C2 H2 118.9 . .
C1 C2 H2 118.9 . .
C2 C3 C4 120.0(7) . .
C2 C3 H3 120.0 . .
C4 C3 H3 120.0 . .
C5 C4 C3 120.6(6) . .
C5 C4 Br1 119.6(5) . .
C3 C4 Br1 119.8(5) . .
C4 C5 C6 121.0(6) . .
C4 C5 H5 119.5 . .
C6 C5 H5 119.5 . .
C5 C6 C7 118.9(5) . .
C5 C6 C1 119.6(6) . .
C7 C6 C1 120.9(5) . .
N1 C7 C6 125.5(5) . .
N1 C7 H7 117.3 . .
C6 C7 H7 117.3 . .
N1 C8 C9 110.6(5) . .
N1 C8 H8A 109.5 . .
C9 C8 H8A 109.5 . .
N1 C8 H8B 109.5 . .
C9 C8 H8B 109.5 . .
H8A C8 H8B 108.1 . .
C8 C9 C10 115.2(5) . .
C8 C9 H9A 108.5 . .
C10 C9 H9A 108.5 . .
C8 C9 H9B 108.5 . .
C10 C9 H9B 108.5 . .
H9A C9 H9B 107.5 . .
N2 C10 C9 113.3(5) . .
N2 C10 H10A 108.9 . .
C9 C10 H10A 108.9 . .
N2 C10 H10B 108.9 . .
C9 C10 H10B 108.9 . .
H10A C10 H10B 107.7 . .
N2 C11 C12 111.7(5) . .
N2 C11 H11A 109.3 . .
C12 C11 H11A 109.3 . .
N2 C11 H11B 109.3 . .
C12 C11 H11B 109.3 . .
H11A C11 H11B 107.9 . .
C11 C12 N3 108.3(5) . .
C11 C12 H12A 110.0 . .
N3 C12 H12A 110.0 . .
C11 C12 H12B 110.0 . .
N3 C12 H12B 110.0 . .
H12A C12 H12B 108.4 . .
N3 C13 C14 112.9(5) . .
N3 C13 H13A 109.0 . .
C14 C13 H13A 109.0 . .
N3 C13 H13B 109.0 . .
C14 C13 H13B 109.0 . .
H13A C13 H13B 107.8 . .
C15 C14 C13 116.3(6) . .
C15 C14 H14A 108.2 . .
C13 C14 H14A 108.2 . .
C15 C14 H14B 108.2 . .
C13 C14 H14B 108.2 . .
H14A C14 H14B 107.4 . .
N4 C15 C14 110.3(5) . .
N4 C15 H15A 109.6 . .
C14 C15 H15A 109.6 . .
N4 C15 H15B 109.6 . .
C14 C15 H15B 109.6 . .
H15A C15 H15B 108.1 . .
N4 C16 C17 125.1(6) . .
N4 C16 H16 117.5 . .
C17 C16 H16 117.5 . .
C22 C17 C18 118.6(5) . .
C22 C17 C16 121.3(5) . .
C18 C17 C16 119.3(5) . .
C19 C18 C17 121.0(5) . .
C19 C18 H18 119.5 . .
C17 C18 H18 119.5 . .
C18 C19 C20 120.8(6) . .
C18 C19 Br2 118.6(5) . .
C20 C19 Br2 120.5(5) . .
C19 C20 C21 119.7(6) . .
C19 C20 H20 120.1 . .
C21 C20 H20 120.1 . .
C20 C21 C22 121.3(6) . .
C20 C21 H21 119.3 . .
C22 C21 H21 119.3 . .
O2 C22 C21 119.1(5) . .
O2 C22 C17 122.4(5) . .
C21 C22 C17 118.4(5) . .
N5 C23 C24 176.8(9) . .
C25 C24 C23 123.2(6) . .
C25 C24 S2 118.8(6) . .
C23 C24 S2 118.0(5) . .
C24 C25 C26 120.0(7) . .
C24 C25 S1 122.6(5) . .
C26 C25 S1 117.4(6) . .
N6 C26 C25 177.2(10) . .
O2 Mn1 O1 177.51(15) . .
O2 Mn1 N4 87.25(17) . .
O1 Mn1 N4 91.22(18) . .
O2 Mn1 N1 91.25(17) . .
O1 Mn1 N1 87.17(17) . .
N4 Mn1 N1 102.82(18) . .
O2 Mn1 N2 89.91(18) . .
O1 Mn1 N2 91.95(19) . .
N4 Mn1 N2 169.25(19) . .
N1 Mn1 N2 87.6(2) . .
O2 Mn1 N3 91.98(18) . .
O1 Mn1 N3 89.91(18) . .
N4 Mn1 N3 87.04(19) . .
N1 Mn1 N3 169.77(19) . .
N2 Mn1 N3 82.7(2) . .
C7 N1 C8 119.8(5) . .
C7 N1 Mn1 120.3(4) . .
C8 N1 Mn1 119.4(4) . .
C11 N2 C10 112.4(5) . .
C11 N2 Mn1 106.1(4) . .
C10 N2 Mn1 117.6(4) . .
C11 N2 H28 106.7 . .
C10 N2 H28 106.7 . .
Mn1 N2 H28 106.7 . .
C12 N3 C13 111.7(5) . .
C12 N3 Mn1 106.0(4) . .
C13 N3 Mn1 117.9(4) . .
C12 N3 H27 106.9 . .
C13 N3 H27 106.9 . .
Mn1 N3 H27 106.9 . .
C16 N4 C15 118.8(5) . .
C16 N4 Mn1 121.3(4) . .
C15 N4 Mn1 119.5(4) . .
S1 Ni1 S1 180.000(1) . 2_676
S1 Ni1 S2 88.47(7) . 2_676
S1 Ni1 S2 91.53(7) 2_676 2_676
S1 Ni1 S2 91.53(7) . .
S1 Ni1 S2 88.47(7) 2_676 .
S2 Ni1 S2 180.000(1) 2_676 .
C1 O1 Mn1 123.5(4) . .
C22 O2 Mn1 123.9(3) . .
C25 S1 Ni1 103.1(2) . .
C24 S2 Ni1 103.9(2) . .

loop_
_geom_bond_atom_site_label_1
_geom_bond_atom_site_label_2
_geom_bond_distance
_geom_bond_site_symmetry_2
Br1 C4 1.897(6) .
Br2 C19 1.898(6) .
C1 O1 1.321(6) .
C1 C2 1.394(8) .
C1 C6 1.429(7) .
C2 C3 1.369(8) .
C2 H2 0.9300 .
C3 C4 1.372(8) .
C3 H3 0.9300 .
C4 C5 1.348(8) .
C5 C6 1.396(7) .
C5 H5 0.9300 .
C6 C7 1.421(8) .
C7 N1 1.292(7) .
C7 H7 0.9300 .
C8 N1 1.465(7) .
C8 C9 1.514(8) .
C8 H8A 0.9700 .
C8 H8B 0.9700 .
C9 C10 1.515(8) .
C9 H9A 0.9700 .
C9 H9B 0.9700 .
C10 N2 1.477(8) .
C10 H10A 0.9700 .
C10 H10B 0.9700 .
C11 N2 1.468(7) .
C11 C12 1.482(9) .
C11 H11A 0.9700 .
C11 H11B 0.9700 .
C12 N3 1.486(8) .
C12 H12A 0.9700 .
C12 H12B 0.9700 .
C13 N3 1.487(8) .
C13 C14 1.509(9) .
C13 H13A 0.9700 .
C13 H13B 0.9700 .
C14 C15 1.504(8) .
C14 H14A 0.9700 .
C14 H14B 0.9700 .
C15 N4 1.471(7) .
C15 H15A 0.9700 .
C15 H15B 0.9700 .
C16 N4 1.268(6) .
C16 C17 1.436(7) .
C16 H16 0.9300 .
C17 C22 1.403(7) .
C17 C18 1.415(7) .
C18 C19 1.346(8) .
C18 H18 0.9300 .
C19 C20 1.374(8) .
C20 C21 1.375(8) .
C20 H20 0.9300 .
C21 C22 1.396(7) .
C21 H21 0.9300 .
C22 O2 1.324(6) .
C23 N5 1.120(9) .
C23 C24 1.406(9) .
C24 C25 1.354(8) .
C24 S2 1.734(7) .
C25 C26 1.434(10) .
C25 S1 1.718(7) .
C26 N6 1.139(9) .
Mn1 O2 1.881(4) .
Mn1 O1 1.881(4) .
Mn1 N4 2.065(5) .
Mn1 N1 2.084(4) .
Mn1 N2 2.122(5) .
Mn1 N3 2.162(5) .
N2 H28 0.9100 .
N3 H27 0.9100 .
Ni1 S1 2.1686(17) .
Ni1 S1 2.1686(17) 2_676
Ni1 S2 2.1818(18) 2_676
Ni1 S2 2.1818(18) .
